data_1574719
loop_
_publ_author_name
'Tang, Si-Yuan'
'Wang, Zhan-Jie'
'Wu, Jin-Jiao'
'Xing, Zhi-Xi'
'Du, Ze-Yi'
'Huang, Huan-Ming'

_publ_section_title
;
 Photocatalytic synthesis of 2-oxabicyclo[2.1.1]hexanes: cobalt-enhanced
 efficiency
;
_journal_issue 26
_journal_name_full 'Chemical Science'
_journal_page_first 11908
_journal_page_last 11917
_journal_paper_doi 10.1039/D5SC02836A
_journal_volume 16
_journal_year 2025
_chemical_formula_moiety 'C19 H18 O3'
_chemical_formula_sum 'C19 H18 O3'
_chemical_formula_weight 294.33
_space_group_crystal_system orthorhombic
_space_group_IT_number 61
_space_group_name_Hall '-P 2ac 2ab'
_space_group_name_H-M_alt 'P b c a'
_atom_sites_solution_hydrogens geom
_atom_sites_solution_primary dual
_audit_creation_date 2024-10-09
_audit_creation_method
;
Olex2 1.5
(compiled 2024.02.16 svn.r378c4104 for OlexSys, GUI svn.r6928)
;
_audit_update_record
;
2024-10-09 deposited with the CCDC.	2025-05-20 downloaded from the CCDC.
;
_cell_angle_alpha 90
_cell_angle_beta 90
_cell_angle_gamma 90
_cell_formula_units_Z 8
_cell_length_a 10.8872(3)
_cell_length_b 8.5462(3)
_cell_length_c 32.7304(10)
_cell_measurement_reflns_used 6521
_cell_measurement_temperature 150.00
_cell_measurement_theta_max 56.97
_cell_measurement_theta_min 2.35
_cell_volume 3045.37(16)
_computing_cell_refinement 'SAINT V8.40A (Bruker, 2019)'
_computing_data_reduction 'SAINT V8.40A (Bruker, 2019)'
_computing_molecular_graphics 'Olex2 1.5 (Dolomanov et al., 2009)'
_computing_publication_material 'Olex2 1.5 (Dolomanov et al., 2009)'
_computing_structure_refinement 'SHELXL 2018/3 (Sheldrick, 2015)'
_computing_structure_solution 'SHELXT 2018/2 (Sheldrick, 2018)'
_diffrn_ambient_temperature 150.00
_diffrn_measured_fraction_theta_full 0.994
_diffrn_measured_fraction_theta_max 0.992
_diffrn_measurement_device_type 'Bruker APEX-II CCD'
_diffrn_measurement_method '\f and \w scans'
_diffrn_radiation_type GaK\a
_diffrn_radiation_wavelength 1.34138
_diffrn_reflns_av_R_equivalents 0.0608
_diffrn_reflns_av_unetI/netI 0.0331
_diffrn_reflns_Laue_measured_fraction_full 0.994
_diffrn_reflns_Laue_measured_fraction_max 0.992
_diffrn_reflns_limit_h_max 13
_diffrn_reflns_limit_h_min -13
_diffrn_reflns_limit_k_max 10
_diffrn_reflns_limit_k_min -8
_diffrn_reflns_limit_l_max 40
_diffrn_reflns_limit_l_min -40
_diffrn_reflns_number 22040
_diffrn_reflns_point_group_measured_fraction_full 0.994
_diffrn_reflns_point_group_measured_fraction_max 0.992
_diffrn_reflns_theta_full 53.594
_diffrn_reflns_theta_max 57.018
_diffrn_reflns_theta_min 2.349
_diffrn_source_current 1.14
_diffrn_source_power 0.07964039999999999
_diffrn_source_voltage 69.86
_diffrn_standards_number 0
_exptl_absorpt_coefficient_mu 0.440
_exptl_absorpt_correction_T_max 0.7512
_exptl_absorpt_correction_T_min 0.6350
_exptl_absorpt_correction_type none
_exptl_absorpt_process_details
;
SADABS-2016/2 (Bruker,2016/2) was used for absorption correction.
wR2(int) was 0.1123 before and 0.0530 after correction.
The Ratio of minimum to maximum transmission is 0.8453.
The \l/2 correction factor is Not present.
;
_exptl_crystal_density_diffrn 1.284
_exptl_crystal_description block
_exptl_crystal_F_000 1248
_refine_diff_density_max 0.310
_refine_diff_density_min -0.182
_refine_diff_density_rms 0.042
_refine_ls_extinction_method none
_refine_ls_goodness_of_fit_ref 1.112
_refine_ls_hydrogen_treatment constr
_refine_ls_matrix_type full
_refine_ls_number_parameters 200
_refine_ls_number_reflns 3104
_refine_ls_number_restraints 0
_refine_ls_restrained_S_all 1.112
_refine_ls_R_factor_all 0.0615
_refine_ls_R_factor_gt 0.0538
_refine_ls_shift/su_max 0.000
_refine_ls_shift/su_mean 0.000
_refine_ls_structure_factor_coef Fsqd
_refine_ls_weighting_details 'w=1/[\s^2^(Fo^2^)+(0.0440P)^2^+1.8131P] where P=(Fo^2^+2Fc^2^)/3'
_refine_ls_weighting_scheme calc
_refine_ls_wR_factor_gt 0.1185
_refine_ls_wR_factor_ref 0.1224
_reflns_Friedel_coverage 0.000
_reflns_number_gt 2737
_reflns_number_total 3104
_reflns_threshold_expression 'I > 2\s(I)'
_cod_data_source_file d5sc02836a2.cif
_cod_data_source_block tsy20241008_1_0ma
_cod_depositor_comments 'Adding full bibliography for 1574719.cif.'
_cod_database_code 1574719
_shelx_shelxl_version_number 2018/3
_shelx_space_group_comment
;
The symmetry employed for this shelxl refinement is uniquely defined
by the following loop, which should always be used as a source of
symmetry information in preference to the above space-group names.
They are only intended as comments.
;
_olex2_refinement_description
;
1. Fixed Uiso
 At 1.2 times of:
  All C(H) groups, All C(H,H) groups
 At 1.5 times of:
  All C(H,H,H) groups
2.a Ternary CH refined with riding coordinates:
 C006(H006)
2.b Secondary CH2 refined with riding coordinates:
 C005(H00A,H00B), C00B(H00C,H00D)
2.c Aromatic/amide H refined with riding coordinates:
 C00C(H00E), C00D(H00F), C00E(H00G), C00F(H00H), C00G(H00I), C00H(H00J),
 C00I(H00K), C00J(H00L), C00K(H00M), C00L(H00N)
2.d Idealised Me refined as rotating group:
 C00M(H00O,H00P,H00Q)
;
_olex2_submission_special_instructions 'No special instructions were received'

loop_
_space_group_symop_operation_xyz
'x, y, z'
'-x+1/2, -y, z+1/2'
'-x, y+1/2, -z+1/2'
'x+1/2, -y+1/2, -z'
'-x, -y, -z'
'x-1/2, y, -z-1/2'
'x, -y-1/2, z-1/2'
'-x-1/2, y-1/2, z'

loop_
_atom_site_label
_atom_site_type_symbol
_atom_site_fract_x
_atom_site_fract_y
_atom_site_fract_z
_atom_site_U_iso_or_equiv
_atom_site_adp_type
_atom_site_occupancy
_atom_site_site_symmetry_order
_atom_site_calc_flag
_atom_site_refinement_flags_posn
_atom_site_refinement_flags_adp
_atom_site_refinement_flags_occupancy
_atom_site_disorder_assembly
_atom_site_disorder_group
O001 O 0.41194(10) 0.09621(13) 0.34413(3) 0.0235(3) Uani 1 1 d . . . . .
O002 O 0.45579(13) 0.55896(16) 0.41183(4) 0.0383(3) Uani 1 1 d . . . . .
O003 O 0.33272(14) 0.39917(17) 0.44714(4) 0.0471(4) Uani 1 1 d . . . . .
C004 C 0.53064(15) 0.09196(19) 0.40797(5) 0.0236(4) Uani 1 1 d . . . . .
C005 C 0.48459(16) 0.3532(2) 0.34317(5) 0.0258(4) Uani 1 1 d . . . . .
H00A H 0.484740 0.462181 0.332886 0.031 Uiso 1 1 calc R U . . .
H00B H 0.568701 0.310342 0.345755 0.031 Uiso 1 1 calc R U . . .
C006 C 0.41537(14) 0.14598(19) 0.38667(5) 0.0226(3) Uani 1 1 d . . . . .
H006 H 0.341941 0.103704 0.401329 0.027 Uiso 1 1 calc R U . . .
C007 C 0.39989(15) 0.3235(2) 0.38035(5) 0.0244(4) Uani 1 1 d . . . . .
C008 C 0.39234(16) 0.4278(2) 0.41712(5) 0.0278(4) Uani 1 1 d . . . . .
C009 C 0.39155(15) 0.24407(19) 0.32251(5) 0.0232(4) Uani 1 1 d . . . . .
C00A C 0.38115(15) 0.2215(2) 0.27734(5) 0.0246(4) Uani 1 1 d . . . . .
C00B C 0.29129(16) 0.3213(2) 0.34917(5) 0.0292(4) Uani 1 1 d . . . . .
H00C H 0.221740 0.252351 0.356615 0.035 Uiso 1 1 calc R U . . .
H00D H 0.263408 0.425505 0.339747 0.035 Uiso 1 1 calc R U . . .
C00C C 0.45191(17) 0.2770(2) 0.20907(5) 0.0340(4) Uani 1 1 d . . . . .
H00E H 0.509761 0.325149 0.191349 0.041 Uiso 1 1 calc R U . . .
C00D C 0.54141(17) 0.1121(2) 0.45009(5) 0.0314(4) Uani 1 1 d . . . . .
H00F H 0.476585 0.160620 0.464834 0.038 Uiso 1 1 calc R U . . .
C00E C 0.62531(16) 0.0181(2) 0.38735(5) 0.0343(4) Uani 1 1 d . . . . .
H00G H 0.619731 0.003170 0.358651 0.041 Uiso 1 1 calc R U . . .
C00F C 0.35519(18) 0.1925(2) 0.19299(5) 0.0336(4) Uani 1 1 d . . . . .
H00H H 0.345979 0.183158 0.164236 0.040 Uiso 1 1 calc R U . . .
C00G C 0.46475(16) 0.2917(2) 0.25123(5) 0.0305(4) Uani 1 1 d . . . . .
H00I H 0.531259 0.350240 0.262148 0.037 Uiso 1 1 calc R U . . .
C00H C 0.64530(18) 0.0625(2) 0.47069(5) 0.0372(4) Uani 1 1 d . . . . .
H00J H 0.652331 0.079744 0.499266 0.045 Uiso 1 1 calc R U . . .
C00I C 0.28411(17) 0.1363(2) 0.26090(5) 0.0338(4) Uani 1 1 d . . . . .
H00K H 0.226006 0.088093 0.278512 0.041 Uiso 1 1 calc R U . . .
C00J C 0.27187(19) 0.1216(2) 0.21891(6) 0.0382(5) Uani 1 1 d . . . . .
H00L H 0.205825 0.062507 0.207895 0.046 Uiso 1 1 calc R U . . .
C00K C 0.73864(18) -0.0120(3) 0.44993(6) 0.0401(5) Uani 1 1 d . . . . .
H00M H 0.809399 -0.047511 0.464159 0.048 Uiso 1 1 calc R U . . .
C00L C 0.72851(18) -0.0346(3) 0.40829(6) 0.0462(6) Uani 1 1 d . . . . .
H00N H 0.792388 -0.086359 0.393867 0.055 Uiso 1 1 calc R U . . .
C00M C 0.4500(2) 0.6715(3) 0.44523(7) 0.0492(6) Uani 1 1 d . . . . .
H00O H 0.503086 0.760980 0.439002 0.074 Uiso 1 1 calc R U . . .
H00P H 0.477748 0.621593 0.470546 0.074 Uiso 1 1 calc R U . . .
H00Q H 0.365146 0.707697 0.448584 0.074 Uiso 1 1 calc R U . . .

loop_
_atom_site_aniso_label
_atom_site_aniso_U_11
_atom_site_aniso_U_22
_atom_site_aniso_U_33
_atom_site_aniso_U_23
_atom_site_aniso_U_13
_atom_site_aniso_U_12
O001 0.0267(6) 0.0228(6) 0.0212(5) 0.0007(4) -0.0026(4) -0.0011(5)
O002 0.0477(8) 0.0314(7) 0.0357(7) -0.0114(6) 0.0045(6) -0.0060(6)
O003 0.0628(10) 0.0421(8) 0.0364(7) -0.0078(6) 0.0216(7) -0.0019(7)
C004 0.0242(8) 0.0234(8) 0.0231(8) 0.0017(6) 0.0012(6) -0.0022(6)
C005 0.0301(9) 0.0248(8) 0.0224(8) -0.0010(6) 0.0024(6) -0.0042(7)
C006 0.0203(8) 0.0256(8) 0.0218(7) -0.0012(6) 0.0018(6) -0.0024(6)
C007 0.0242(8) 0.0257(9) 0.0233(8) -0.0001(6) 0.0012(6) 0.0017(7)
C008 0.0291(9) 0.0284(9) 0.0260(8) -0.0025(7) 0.0005(7) 0.0075(7)
C009 0.0230(8) 0.0222(8) 0.0244(8) 0.0011(6) -0.0014(6) 0.0004(7)
C00A 0.0252(8) 0.0248(8) 0.0239(8) 0.0007(6) -0.0018(6) 0.0047(7)
C00B 0.0270(8) 0.0336(9) 0.0271(8) 0.0017(7) -0.0004(7) 0.0059(7)
C00C 0.0316(9) 0.0434(11) 0.0271(9) 0.0034(8) 0.0060(7) 0.0045(8)
C00D 0.0353(9) 0.0339(10) 0.0249(8) -0.0039(7) 0.0015(7) 0.0057(8)
C00E 0.0306(9) 0.0504(12) 0.0221(8) -0.0005(8) 0.0015(7) 0.0085(9)
C00F 0.0433(10) 0.0346(10) 0.0229(8) -0.0028(7) -0.0043(7) 0.0109(9)
C00G 0.0254(9) 0.0370(10) 0.0292(8) -0.0006(8) 0.0001(7) -0.0006(8)
C00H 0.0437(11) 0.0438(11) 0.0241(8) -0.0021(8) -0.0079(8) 0.0043(9)
C00I 0.0365(10) 0.0358(10) 0.0291(9) 0.0047(7) -0.0042(7) -0.0088(8)
C00J 0.0456(12) 0.0372(11) 0.0319(9) -0.0008(8) -0.0117(8) -0.0067(9)
C00K 0.0304(9) 0.0537(13) 0.0361(9) 0.0048(9) -0.0088(8) 0.0072(9)
C00L 0.0309(10) 0.0718(16) 0.0358(10) 0.0015(10) 0.0039(8) 0.0195(10)
C00M 0.0619(14) 0.0399(12) 0.0458(12) -0.0207(10) 0.0023(10) -0.0020(10)

loop_
_atom_type_symbol
_atom_type_description
_atom_type_scat_dispersion_real
_atom_type_scat_dispersion_imag
_atom_type_scat_source
C C 0.0137 0.0067 'International Tables Vol C Tables 4.2.6.8 and 6.1.1.4'
H H 0.0000 0.0000 'International Tables Vol C Tables 4.2.6.8 and 6.1.1.4'
O O 0.0389 0.0241 'International Tables Vol C Tables 4.2.6.8 and 6.1.1.4'

loop_
_geom_angle_atom_site_label_1
_geom_angle_atom_site_label_2
_geom_angle_atom_site_label_3
_geom_angle
_geom_angle_site_symmetry_1
_geom_angle_site_symmetry_3
_geom_angle_publ_flag
C006 O001 C009 102.34(11) . . ?
C008 O002 C00M 115.89(15) . . ?
C00D C004 C006 119.29(15) . . ?
C00E C004 C006 122.26(14) . . ?
C00E C004 C00D 118.41(16) . . ?
H00A C005 H00B 112.1 . . ?
C007 C005 H00A 115.0 . . ?
C007 C005 H00B 115.0 . . ?
C009 C005 H00A 115.0 . . ?
C009 C005 H00B 115.0 . . ?
C009 C005 C007 81.56(12) . . ?
O001 C006 C004 111.96(13) . . ?
O001 C006 H006 109.4 . . ?
O001 C006 C007 99.01(12) . . ?
C004 C006 H006 109.4 . . ?
C004 C006 C007 117.04(13) . . ?
C007 C006 H006 109.4 . . ?
C005 C007 C00B 86.51(12) . . ?
C006 C007 C005 101.67(13) . . ?
C006 C007 C00B 99.14(13) . . ?
C008 C007 C005 124.44(15) . . ?
C008 C007 C006 118.94(14) . . ?
C008 C007 C00B 119.32(14) . . ?
O002 C008 C007 111.63(14) . . ?
O003 C008 O002 124.00(16) . . ?
O003 C008 C007 124.32(17) . . ?
O001 C009 C005 102.22(12) . . ?
O001 C009 C00A 112.18(13) . . ?
O001 C009 C00B 101.70(12) . . ?
C005 C009 C00B 87.58(12) . . ?
C00A C009 C005 124.36(14) . . ?
C00A C009 C00B 124.04(14) . . ?
C00G C00A C009 120.30(15) . . ?
C00G C00A C00I 119.13(15) . . ?
C00I C00A C009 120.50(15) . . ?
C007 C00B H00C 115.1 . . ?
C007 C00B H00D 115.1 . . ?
C009 C00B C007 80.75(12) . . ?
C009 C00B H00C 115.1 . . ?
C009 C00B H00D 115.1 . . ?
H00C C00B H00D 112.2 . . ?
C00F C00C H00E 120.0 . . ?
C00F C00C C00G 120.08(17) . . ?
C00G C00C H00E 120.0 . . ?
C004 C00D H00F 119.6 . . ?
C00H C00D C004 120.83(16) . . ?
C00H C00D H00F 119.6 . . ?
C004 C00E H00G 119.7 . . ?
C004 C00E C00L 120.58(16) . . ?
C00L C00E H00G 119.7 . . ?
C00C C00F H00H 120.1 . . ?
C00C C00F C00J 119.73(16) . . ?
C00J C00F H00H 120.1 . . ?
C00A C00G C00C 120.43(17) . . ?
C00A C00G H00I 119.8 . . ?
C00C C00G H00I 119.8 . . ?
C00D C00H H00J 119.9 . . ?
C00K C00H C00D 120.29(16) . . ?
C00K C00H H00J 119.9 . . ?
C00A C00I H00K 119.9 . . ?
C00J C00I C00A 120.25(17) . . ?
C00J C00I H00K 119.9 . . ?
C00F C00J C00I 120.38(18) . . ?
C00F C00J H00L 119.8 . . ?
C00I C00J H00L 119.8 . . ?
C00H C00K H00M 120.3 . . ?
C00H C00K C00L 119.49(17) . . ?
C00L C00K H00M 120.3 . . ?
C00E C00L H00N 119.8 . . ?
C00K C00L C00E 120.37(18) . . ?
C00K C00L H00N 119.8 . . ?
O002 C00M H00O 109.5 . . ?
O002 C00M H00P 109.5 . . ?
O002 C00M H00Q 109.5 . . ?
H00O C00M H00P 109.5 . . ?
H00O C00M H00Q 109.5 . . ?
H00P C00M H00Q 109.5 . . ?

loop_
_geom_bond_atom_site_label_1
_geom_bond_atom_site_label_2
_geom_bond_distance
_geom_bond_site_symmetry_2
_geom_bond_publ_flag
O001 C006 1.4564(18) . ?
O001 C009 1.4651(19) . ?
O002 C008 1.328(2) . ?
O002 C00M 1.457(2) . ?
O003 C008 1.203(2) . ?
C004 C006 1.508(2) . ?
C004 C00D 1.394(2) . ?
C004 C00E 1.384(2) . ?
C005 H00A 0.9900 . ?
C005 H00B 0.9900 . ?
C005 C007 1.548(2) . ?
C005 C009 1.534(2) . ?
C006 H006 1.0000 . ?
C006 C007 1.540(2) . ?
C007 C008 1.500(2) . ?
C007 C00B 1.562(2) . ?
C009 C00A 1.495(2) . ?
C009 C00B 1.546(2) . ?
C00A C00G 1.385(2) . ?
C00A C00I 1.391(2) . ?
C00B H00C 0.9900 . ?
C00B H00D 0.9900 . ?
C00C H00E 0.9500 . ?
C00C C00F 1.381(3) . ?
C00C C00G 1.393(2) . ?
C00D H00F 0.9500 . ?
C00D C00H 1.384(3) . ?
C00E H00G 0.9500 . ?
C00E C00L 1.391(3) . ?
C00F H00H 0.9500 . ?
C00F C00J 1.382(3) . ?
C00G H00I 0.9500 . ?
C00H H00J 0.9500 . ?
C00H C00K 1.378(3) . ?
C00I H00K 0.9500 . ?
C00I C00J 1.387(2) . ?
C00J H00L 0.9500 . ?
C00K H00M 0.9500 . ?
C00K C00L 1.381(3) . ?
C00L H00N 0.9500 . ?
C00M H00O 0.9800 . ?
C00M H00P 0.9800 . ?
C00M H00Q 0.9800 . ?

loop_
_geom_torsion_atom_site_label_1
_geom_torsion_atom_site_label_2
_geom_torsion_atom_site_label_3
_geom_torsion_atom_site_label_4
_geom_torsion
_geom_torsion_site_symmetry_1
_geom_torsion_site_symmetry_2
_geom_torsion_site_symmetry_3
_geom_torsion_site_symmetry_4
_geom_torsion_publ_flag
O001 C006 C007 C005 -41.90(14) . . . . ?
O001 C006 C007 C008 177.38(13) . . . . ?
O001 C006 C007 C00B 46.40(13) . . . . ?
O001 C009 C00A C00G -118.51(17) . . . . ?
O001 C009 C00A C00I 64.7(2) . . . . ?
O001 C009 C00B C007 66.37(12) . . . . ?
C004 C006 C007 C005 78.50(16) . . . . ?
C004 C006 C007 C008 -62.2(2) . . . . ?
C004 C006 C007 C00B 166.80(13) . . . . ?
C004 C00D C00H C00K -1.8(3) . . . . ?
C004 C00E C00L C00K -0.8(3) . . . . ?
C005 C007 C008 O002 7.7(2) . . . . ?
C005 C007 C008 O003 -174.80(17) . . . . ?
C005 C007 C00B C009 35.29(11) . . . . ?
C005 C009 C00A C00G 5.2(2) . . . . ?
C005 C009 C00A C00I -171.54(16) . . . . ?
C005 C009 C00B C007 -35.61(12) . . . . ?
C006 O001 C009 C005 46.17(14) . . . . ?
C006 O001 C009 C00A -178.44(13) . . . . ?
C006 O001 C009 C00B -43.87(14) . . . . ?
C006 C004 C00D C00H 179.31(17) . . . . ?
C006 C004 C00E C00L -177.92(19) . . . . ?
C006 C007 C008 O002 138.95(15) . . . . ?
C006 C007 C008 O003 -43.5(2) . . . . ?
C006 C007 C00B C009 -65.98(13) . . . . ?
C007 C005 C009 O001 -65.55(12) . . . . ?
C007 C005 C009 C00A 166.43(16) . . . . ?
C007 C005 C009 C00B 35.90(11) . . . . ?
C008 C007 C00B C009 163.29(16) . . . . ?
C009 O001 C006 C004 -126.07(13) . . . . ?
C009 O001 C006 C007 -2.00(14) . . . . ?
C009 C005 C007 C006 63.13(13) . . . . ?
C009 C005 C007 C008 -159.08(16) . . . . ?
C009 C005 C007 C00B -35.50(12) . . . . ?
C009 C00A C00G C00C -176.94(16) . . . . ?
C009 C00A C00I C00J 177.12(17) . . . . ?
C00A C009 C00B C007 -166.39(16) . . . . ?
C00A C00I C00J C00F -0.6(3) . . . . ?
C00B C007 C008 O002 -99.80(18) . . . . ?
C00B C007 C008 O003 77.7(2) . . . . ?
C00B C009 C00A C00G 118.83(19) . . . . ?
C00B C009 C00A C00I -58.0(2) . . . . ?
C00C C00F C00J C00I 0.7(3) . . . . ?
C00D C004 C006 O001 -171.81(15) . . . . ?
C00D C004 C006 C007 74.9(2) . . . . ?
C00D C004 C00E C00L 0.0(3) . . . . ?
C00D C00H C00K C00L 1.0(3) . . . . ?
C00E C004 C006 O001 6.1(2) . . . . ?
C00E C004 C006 C007 -107.20(19) . . . . ?
C00E C004 C00D C00H 1.3(3) . . . . ?
C00F C00C C00G C00A 0.2(3) . . . . ?
C00G C00A C00I C00J 0.3(3) . . . . ?
C00G C00C C00F C00J -0.5(3) . . . . ?
C00H C00K C00L C00E 0.4(4) . . . . ?
C00I C00A C00G C00C -0.1(3) . . . . ?
C00M O002 C008 O003 -0.1(3) . . . . ?
C00M O002 C008 C007 177.47(16) . . . . ?
